data_7051790
loop_
_publ_author_name
'Strasser, Christoph E.'
'Gabrielli, William F.'
'Esterhuysen, Catharine'
'Schuster, Oliver B.'
'Nogai, Stefan D.'
'Cronje, Stephanie'
'Raubenheimer, Helgard G.'

_publ_section_title
;
 Preparation of tris(azolyl)phosphine gold(i) complexes: digold(i)
 coordination and variation in solid state intermolecular interactions
;
_journal_issue 1
_journal_name_full 'New Journal of Chemistry'
_journal_page_first 138
_journal_paper_doi 10.1039/b709896k
_journal_volume 32
_journal_year 2008
_chemical_formula_moiety 'C19 H17 Au N3 O P S4, 0.5(C6 H14)'
_chemical_formula_sum 'C22 H24 Au N3 O P S4'
_chemical_formula_weight 702.62
_chemical_melting_point 345
_chemical_name_common
;tris(4-methylthiazol-2-yl)phosphanegold(I) thiobenzoate hemi
hexane solvate
;
_chemical_name_systematic
;(thiobenzoato)[tris(4-methylthiazol-2-yl)phosphane]gold(I) hemi
hexane solvate
;
_space_group_IT_number 61
_symmetry_cell_setting orthorhombic
_symmetry_Int_Tables_number 61
_symmetry_space_group_name_Hall '-P 2ac 2ab'
_symmetry_space_group_name_H-M 'P b c a'
_atom_sites_solution_hydrogens geom
_atom_sites_solution_primary direct
_atom_sites_solution_secondary difmap
_audit_creation_method SHELXL-97
_cell_angle_alpha 90.00
_cell_angle_beta 90.00
_cell_angle_gamma 90.00
_cell_formula_units_Z 8
_cell_length_a 10.6209(8)
_cell_length_b 17.6637(14)
_cell_length_c 27.839(2)
_cell_measurement_reflns_used 9517
_cell_measurement_temperature 100(2)
_cell_measurement_theta_max 26.697
_cell_measurement_theta_min 2.354
_cell_volume 5222.7(7)
_computing_cell_refinement 'SAINT (Bruker, 2003)'
_computing_data_collection 'SMART (Bruker, 2002)'
_computing_data_reduction SAINT
_computing_molecular_graphics 'X-Seed (Barbour, 2001)'
_computing_publication_material X-Seed
_computing_structure_refinement 'SHELXL-97 (Sheldrick, 1997)'
_computing_structure_solution 'SHELXS (Sheldrick, 1990)'
_diffrn_ambient_temperature 100(2)
_diffrn_measured_fraction_theta_full 0.998
_diffrn_measured_fraction_theta_max 0.998
_diffrn_measurement_device_type 'Bruker APEX CCD area detector'
_diffrn_measurement_method \w-scans
_diffrn_radiation_monochromator graphite
_diffrn_radiation_source 'fine-focus sealed tube'
_diffrn_radiation_type MoK\a
_diffrn_radiation_wavelength 0.71073
_diffrn_reflns_av_R_equivalents 0.0393
_diffrn_reflns_av_sigmaI/netI 0.0295
_diffrn_reflns_limit_h_max 13
_diffrn_reflns_limit_h_min -10
_diffrn_reflns_limit_k_max 22
_diffrn_reflns_limit_k_min -20
_diffrn_reflns_limit_l_max 35
_diffrn_reflns_limit_l_min -34
_diffrn_reflns_number 29548
_diffrn_reflns_theta_full 26.73
_diffrn_reflns_theta_max 26.73
_diffrn_reflns_theta_min 2.31
_diffrn_standards_number 0
_exptl_absorpt_coefficient_mu 6.035
_exptl_absorpt_correction_T_max 0.937
_exptl_absorpt_correction_T_min 0.750
_exptl_absorpt_correction_type multi-scan
_exptl_absorpt_process_details 'SADABS (Bruker, 2002)'
_exptl_crystal_colour colourless
_exptl_crystal_density_diffrn 1.787
_exptl_crystal_density_method 'not measured'
_exptl_crystal_description block
_exptl_crystal_F_000 2744
_exptl_crystal_size_max 0.03
_exptl_crystal_size_mid 0.01
_exptl_crystal_size_min 0.01
_platon_squeeze_details 'Spek (2003)'
_refine_diff_density_max 3.370
_refine_diff_density_min -1.154
_refine_diff_density_rms 0.170
_refine_ls_extinction_method none
_refine_ls_goodness_of_fit_ref 1.207
_refine_ls_hydrogen_treatment constr
_refine_ls_matrix_type full
_refine_ls_number_parameters 266
_refine_ls_number_reflns 5534
_refine_ls_number_restraints 12
_refine_ls_restrained_S_all 1.206
_refine_ls_R_factor_all 0.0531
_refine_ls_R_factor_gt 0.0470
_refine_ls_shift/su_max 0.000
_refine_ls_shift/su_mean 0.000
_refine_ls_structure_factor_coef Fsqd
_refine_ls_weighting_details 'calc w=1/[\s^2^(Fo^2^)+(0.0400P)^2^+31.6052P] where P=(Fo^2^+2Fc^2^)/3'
_refine_ls_weighting_scheme calc
_refine_ls_wR_factor_gt 0.1051
_refine_ls_wR_factor_ref 0.1075
_reflns_number_gt 4937
_reflns_number_total 5534
_reflns_threshold_expression >2sigma(I)
_cod_data_source_file b709896k.txt
_cod_data_source_block Compound3bHexane
_cod_database_code 7051790

loop_
_symmetry_equiv_pos_as_xyz
'x, y, z'
'-x+1/2, -y, z+1/2'
'x+1/2, -y+1/2, -z'
'-x, y+1/2, -z+1/2'
'-x, -y, -z'
'x-1/2, y, -z-1/2'
'-x-1/2, y-1/2, z'
'x, -y-1/2, z-1/2'

loop_
_atom_site_label
_atom_site_type_symbol
_atom_site_fract_x
_atom_site_fract_y
_atom_site_fract_z
_atom_site_U_iso_or_equiv
_atom_site_adp_type
_atom_site_occupancy
_atom_site_symmetry_multiplicity
_atom_site_calc_flag
_atom_site_refinement_flags
_atom_site_disorder_assembly
_atom_site_disorder_group
Au1 Au 0.30862(2) 0.080824(13) 0.553949(9) 0.02270(9) Uani 1 1 d . . .
P1 P 0.27084(14) 0.05665(8) 0.47590(6) 0.0190(3) Uani 1 1 d . . .
S1 S 0.3558(2) 0.11618(11) 0.63131(7) 0.0390(4) Uani 1 1 d . A .
C21 C 0.3017(5) -0.0399(3) 0.4597(2) 0.0224(13) Uani 1 1 d . . .
C11 C 0.1131(6) 0.0733(3) 0.4546(2) 0.0189(12) Uani 1 1 d . . .
C31 C 0.3686(5) 0.1130(4) 0.4360(2) 0.0228(13) Uani 1 1 d . . .
S11 S 0.01795(14) 0.00501(8) 0.42957(6) 0.0226(3) Uani 1 1 d . . .
S21 S 0.35887(16) -0.10170(9) 0.50172(7) 0.0303(4) Uani 1 1 d . . .
S31 S 0.4350(2) 0.07922(12) 0.38487(9) 0.0564(7) Uani 1 1 d . . .
N31 N 0.3994(5) 0.1821(3) 0.44789(19) 0.0230(11) Uani 1 1 d . . .
N21 N 0.2828(5) -0.0689(3) 0.4169(2) 0.0259(12) Uani 1 1 d . . .
N11 N 0.0617(5) 0.1406(3) 0.45730(19) 0.0234(11) Uani 1 1 d . . .
C13 C -0.0573(6) 0.1403(3) 0.4383(2) 0.0236(13) Uani 1 1 d . . .
C12 C -0.0968(6) 0.0713(3) 0.4219(2) 0.0240(13) Uani 1 1 d . . .
H12 H -0.1771 0.0616 0.4082 0.029 Uiso 1 1 calc R . .
C23 C 0.3140(6) -0.1450(4) 0.4172(3) 0.0314(16) Uani 1 1 d . . .
C33 C 0.4780(6) 0.2127(4) 0.4135(3) 0.0281(14) Uani 1 1 d . . .
C34 C 0.5256(6) 0.2927(4) 0.4200(3) 0.0316(15) Uani 1 1 d . . .
H34A H 0.5821 0.3057 0.3934 0.047 Uiso 1 1 calc R . .
H34B H 0.5713 0.2965 0.4505 0.047 Uiso 1 1 calc R . .
H34C H 0.4541 0.3277 0.4203 0.047 Uiso 1 1 calc R . .
C22 C 0.3559(6) -0.1718(4) 0.4598(3) 0.0331(16) Uani 1 1 d . . .
H22 H 0.3803 -0.2228 0.4656 0.040 Uiso 1 1 calc R . .
C14 C -0.1302(6) 0.2131(4) 0.4361(3) 0.0340(16) Uani 1 1 d . . .
H14A H -0.2134 0.2035 0.4222 0.051 Uiso 1 1 calc R . .
H14B H -0.0847 0.2497 0.4162 0.051 Uiso 1 1 calc R . .
H14C H -0.1401 0.2335 0.4686 0.051 Uiso 1 1 calc R . .
C24 C 0.3015(7) -0.1903(4) 0.3716(3) 0.043(2) Uani 1 1 d . . .
H24A H 0.3733 -0.1796 0.3506 0.064 Uiso 1 1 calc R . .
H24B H 0.2232 -0.1762 0.3552 0.064 Uiso 1 1 calc R . .
H24C H 0.2997 -0.2444 0.3794 0.064 Uiso 1 1 calc R . .
C32 C 0.5058(8) 0.1646(5) 0.3780(3) 0.051(2) Uani 1 1 d . . .
H32 H 0.5594 0.1768 0.3518 0.062 Uiso 1 1 calc R . .
O1 O 0.3033(5) -0.0242(3) 0.6563(2) 0.0436(13) Uani 1 1 d . A .
C1 C 0.3472(6) 0.0358(4) 0.6683(3) 0.0315(15) Uani 1 1 d . . .
C41A C 0.3965(11) 0.0451(8) 0.7171(3) 0.055(8) Uani 0.593(13) 1 d PG A 1
C42A C 0.5106(12) 0.0821(9) 0.7239(4) 0.081(7) Uani 0.593(13) 1 d PGU A 1
H42A H 0.5568 0.1001 0.6970 0.097 Uiso 0.593(13) 1 calc PR A 1
C43A C 0.5570(12) 0.0929(9) 0.7700(5) 0.119(12) Uani 0.593(13) 1 d PGU A 1
H43A H 0.6350 0.1183 0.7747 0.143 Uiso 0.593(13) 1 calc PR A 1
C44A C 0.4894(14) 0.0667(9) 0.8094(3) 0.091(10) Uani 0.593(13) 1 d PG A 1
H44A H 0.5212 0.0741 0.8410 0.110 Uiso 0.593(13) 1 calc PR A 1
C45A C 0.3753(13) 0.0297(7) 0.8026(3) 0.069(6) Uani 0.593(13) 1 d PG A 1
H45A H 0.3291 0.0117 0.8295 0.082 Uiso 0.593(13) 1 calc PR A 1
C46A C 0.3289(9) 0.0189(7) 0.7564(4) 0.056(5) Uani 0.593(13) 1 d PG A 1
H46A H 0.2509 -0.0065 0.7518 0.068 Uiso 0.593(13) 1 calc PR A 1
C41B C 0.4094(13) 0.0508(7) 0.7182(3) 0.016(6) Uiso 0.407(13) 1 d PG A 2
C42B C 0.4429(13) 0.1219(6) 0.7354(4) 0.034(4) Uiso 0.407(13) 1 d PG A 2
H42B H 0.4275 0.1657 0.7165 0.041 Uiso 0.407(13) 1 calc PR A 2
C43B C 0.4991(14) 0.1290(6) 0.7803(5) 0.045(6) Uiso 0.407(13) 1 d PG A 2
H43B H 0.5220 0.1775 0.7920 0.055 Uiso 0.407(13) 1 calc PR A 2
C44B C 0.5217(15) 0.0649(8) 0.8080(4) 0.028(5) Uiso 0.407(13) 1 d PG A 2
H44B H 0.5600 0.0698 0.8387 0.033 Uiso 0.407(13) 1 calc PR A 2
C45B C 0.4881(14) -0.0062(6) 0.7908(4) 0.052(6) Uiso 0.407(13) 1 d PG A 2
H45B H 0.5036 -0.0499 0.8098 0.062 Uiso 0.407(13) 1 calc PR A 2
C46B C 0.4320(13) -0.0132(6) 0.7460(4) 0.044(5) Uiso 0.407(13) 1 d PG A 2
H46B H 0.4091 -0.0618 0.7342 0.052 Uiso 0.407(13) 1 calc PR A 2

loop_
_atom_site_aniso_label
_atom_site_aniso_U_11
_atom_site_aniso_U_22
_atom_site_aniso_U_33
_atom_site_aniso_U_23
_atom_site_aniso_U_13
_atom_site_aniso_U_12
Au1 0.02172(14) 0.01634(13) 0.03003(15) 0.00399(10) -0.00616(9) -0.00322(9)
P1 0.0161(7) 0.0107(7) 0.0304(8) 0.0024(6) -0.0025(6) -0.0005(5)
S1 0.0538(12) 0.0311(10) 0.0321(9) 0.0061(8) -0.0096(8) -0.0167(9)
C21 0.012(3) 0.014(3) 0.042(4) 0.007(3) 0.001(2) 0.000(2)
C11 0.019(3) 0.013(3) 0.025(3) 0.005(2) -0.003(2) -0.004(2)
C31 0.012(3) 0.021(3) 0.035(4) 0.000(3) 0.000(2) -0.001(2)
S11 0.0188(7) 0.0129(7) 0.0361(8) -0.0037(6) -0.0044(6) -0.0006(6)
S21 0.0254(8) 0.0172(7) 0.0481(10) 0.0083(7) 0.0015(7) 0.0080(6)
S31 0.0712(16) 0.0333(10) 0.0647(14) -0.0194(10) 0.0393(12) -0.0256(10)
N31 0.019(3) 0.016(2) 0.034(3) 0.003(2) -0.007(2) -0.0016(19)
N21 0.020(3) 0.014(3) 0.044(3) -0.001(2) 0.001(2) -0.002(2)
N11 0.019(3) 0.013(2) 0.038(3) 0.003(2) -0.003(2) -0.004(2)
C13 0.019(3) 0.018(3) 0.034(3) 0.003(2) -0.002(2) 0.001(2)
C12 0.016(3) 0.018(3) 0.038(4) -0.001(3) -0.002(3) -0.002(2)
C23 0.014(3) 0.017(3) 0.063(5) -0.011(3) 0.008(3) 0.000(2)
C33 0.020(3) 0.024(3) 0.040(4) 0.005(3) -0.005(3) 0.000(3)
C34 0.022(3) 0.018(3) 0.055(5) 0.007(3) -0.001(3) -0.002(3)
C22 0.025(3) 0.012(3) 0.062(5) 0.004(3) 0.012(3) 0.006(3)
C14 0.024(3) 0.020(3) 0.058(5) 0.006(3) -0.006(3) 0.003(3)
C24 0.036(4) 0.021(4) 0.072(6) -0.023(4) 0.010(4) 0.002(3)
C32 0.059(6) 0.036(4) 0.059(5) -0.005(4) 0.030(4) -0.023(4)
O1 0.062(4) 0.027(3) 0.042(3) 0.000(2) -0.008(3) -0.003(2)
C1 0.024(3) 0.031(4) 0.040(4) 0.000(3) 0.004(3) 0.004(3)
C41A 0.072(14) 0.046(11) 0.048(11) 0.005(7) -0.004(8) -0.008(8)
C42A 0.085(14) 0.104(16) 0.054(10) 0.033(10) -0.023(10) -0.053(13)
C43A 0.16(3) 0.14(2) 0.056(12) 0.034(13) -0.058(14) -0.11(2)
C44A 0.15(3) 0.078(15) 0.048(11) 0.001(9) -0.045(14) -0.024(15)
C45A 0.113(16) 0.071(12) 0.022(7) 0.012(7) -0.004(8) -0.025(11)
C46A 0.058(10) 0.063(11) 0.048(9) 0.007(8) 0.008(7) -0.018(8)

loop_
_atom_type_symbol
_atom_type_description
_atom_type_scat_dispersion_real
_atom_type_scat_dispersion_imag
_atom_type_scat_source
C C 0.0033 0.0016 'International Tables Vol C Tables 4.2.6.8 and 6.1.1.4'
H H 0.0000 0.0000 'International Tables Vol C Tables 4.2.6.8 and 6.1.1.4'
N N 0.0061 0.0033 'International Tables Vol C Tables 4.2.6.8 and 6.1.1.4'
O O 0.0106 0.0060 'International Tables Vol C Tables 4.2.6.8 and 6.1.1.4'
P P 0.1023 0.0942 'International Tables Vol C Tables 4.2.6.8 and 6.1.1.4'
S S 0.1246 0.1234 'International Tables Vol C Tables 4.2.6.8 and 6.1.1.4'
Au Au -2.0133 8.8022 'International Tables Vol C Tables 4.2.6.8 and 6.1.1.4'

loop_
_geom_angle_atom_site_label_1
_geom_angle_atom_site_label_2
_geom_angle_atom_site_label_3
_geom_angle
_geom_angle_site_symmetry_1
_geom_angle_site_symmetry_3
_geom_angle_publ_flag
P1 Au1 S1 174.53(6) . . ?
C21 P1 C11 104.0(3) . . ?
C21 P1 C31 105.2(3) . . ?
C11 P1 C31 103.9(3) . . ?
C21 P1 Au1 113.0(2) . . ?
C11 P1 Au1 116.9(2) . . ?
C31 P1 Au1 112.6(2) . . ?
C1 S1 Au1 108.6(3) . . ?
N21 C21 S21 115.2(5) . . ?
N21 C21 P1 124.8(5) . . ?
S21 C21 P1 120.0(4) . . ?
N11 C11 S11 114.5(4) . . ?
N11 C11 P1 121.1(4) . . ?
S11 C11 P1 124.4(3) . . ?
N31 C31 S31 116.0(5) . . ?
N31 C31 P1 119.9(5) . . ?
S31 C31 P1 123.9(4) . . ?
C12 S11 C11 89.4(3) . . ?
C22 S21 C21 89.4(3) . . ?
C31 S31 C32 88.0(4) . . ?
C31 N31 C33 109.9(6) . . ?
C21 N21 C23 109.7(6) . . ?
C11 N11 C13 111.0(5) . . ?
C12 C13 N11 114.5(5) . . ?
C12 C13 C14 126.3(6) . . ?
N11 C13 C14 119.2(6) . . ?
C13 C12 S11 110.6(5) . . ?
C13 C12 H12 124.7 . . ?
S11 C12 H12 124.7 . . ?
C22 C23 N21 115.1(6) . . ?
C22 C23 C24 125.7(6) . . ?
N21 C23 C24 119.2(7) . . ?
C32 C33 N31 113.4(6) . . ?
C32 C33 C34 127.6(7) . . ?
N31 C33 C34 119.0(6) . . ?
C33 C34 H34A 109.5 . . ?
C33 C34 H34B 109.5 . . ?
H34A C34 H34B 109.5 . . ?
C33 C34 H34C 109.5 . . ?
H34A C34 H34C 109.5 . . ?
H34B C34 H34C 109.5 . . ?
C23 C22 S21 110.7(5) . . ?
C23 C22 H22 124.7 . . ?
S21 C22 H22 124.7 . . ?
C13 C14 H14A 109.5 . . ?
C13 C14 H14B 109.5 . . ?
H14A C14 H14B 109.5 . . ?
C13 C14 H14C 109.5 . . ?
H14A C14 H14C 109.5 . . ?
H14B C14 H14C 109.5 . . ?
C23 C24 H24A 109.5 . . ?
C23 C24 H24B 109.5 . . ?
H24A C24 H24B 109.5 . . ?
C23 C24 H24C 109.5 . . ?
H24A C24 H24C 109.5 . . ?
H24B C24 H24C 109.5 . . ?
C33 C32 S31 112.6(6) . . ?
C33 C32 H32 123.7 . . ?
S31 C32 H32 123.7 . . ?
O1 C1 C41A 119.6(8) . . ?
O1 C1 C41B 124.0(8) . . ?
O1 C1 S1 124.7(6) . . ?
C41A C1 S1 115.8(7) . . ?
C41B C1 S1 111.3(6) . . ?
C42A C41A C46A 120.0 . . ?
C42A C41A C1 119.4(8) . . ?
C46A C41A C1 120.6(8) . . ?
C41A C42A C43A 120.0 . . ?
C41A C42A H42A 120.0 . . ?
C43A C42A H42A 120.0 . . ?
C44A C43A C42A 120.0 . . ?
C44A C43A H43A 120.0 . . ?
C42A C43A H43A 120.0 . . ?
C43A C44A C45A 120.0 . . ?
C43A C44A H44A 120.0 . . ?
C45A C44A H44A 120.0 . . ?
C46A C45A C44A 120.0 . . ?
C46A C45A H45A 120.0 . . ?
C44A C45A H45A 120.0 . . ?
C45A C46A C41A 120.0 . . ?
C45A C46A H46A 120.0 . . ?
C41A C46A H46A 120.0 . . ?
C42B C41B C46B 120.0 . . ?
C42B C41B C1 124.6(8) . . ?
C46B C41B C1 115.4(8) . . ?
C41B C42B C43B 120.0 . . ?
C41B C42B H42B 120.0 . . ?
C43B C42B H42B 120.0 . . ?
C42B C43B C44B 120.0 . . ?
C42B C43B H43B 120.0 . . ?
C44B C43B H43B 120.0 . . ?
C45B C44B C43B 120.0 . . ?
C45B C44B H44B 120.0 . . ?
C43B C44B H44B 120.0 . . ?
C44B C45B C46B 120.0 . . ?
C44B C45B H45B 120.0 . . ?
C46B C45B H45B 120.0 . . ?
C45B C46B C41B 120.0 . . ?
C45B C46B H46B 120.0 . . ?
C41B C46B H46B 120.0 . . ?

loop_
_geom_bond_atom_site_label_1
_geom_bond_atom_site_label_2
_geom_bond_distance
_geom_bond_site_symmetry_2
_geom_bond_publ_flag
Au1 P1 2.2504(16) . ?
Au1 S1 2.2976(19) . ?
P1 C21 1.793(6) . ?
P1 C11 1.801(6) . ?
P1 C31 1.818(6) . ?
S1 C1 1.755(7) . ?
C21 N21 1.312(9) . ?
C21 S21 1.711(6) . ?
C11 N11 1.310(8) . ?
C11 S11 1.721(6) . ?
C31 N31 1.307(8) . ?
C31 S31 1.696(7) . ?
S11 C12 1.703(6) . ?
S21 C22 1.701(7) . ?
S31 C32 1.696(8) . ?
N31 C33 1.381(8) . ?
N21 C23 1.386(8) . ?
N11 C13 1.371(8) . ?
C13 C12 1.368(8) . ?
C13 C14 1.502(9) . ?
C12 H12 0.9500 . ?
C23 C22 1.352(11) . ?
C23 C24 1.506(10) . ?
C33 C32 1.335(10) . ?
C33 C34 1.511(9) . ?
C34 H34A 0.9800 . ?
C34 H34B 0.9800 . ?
C34 H34C 0.9800 . ?
C22 H22 0.9500 . ?
C14 H14A 0.9800 . ?
C14 H14B 0.9800 . ?
C14 H14C 0.9800 . ?
C24 H24A 0.9800 . ?
C24 H24B 0.9800 . ?
C24 H24C 0.9800 . ?
C32 H32 0.9500 . ?
O1 C1 1.205(9) . ?
C1 C41A 1.465(10) . ?
C1 C41B 1.563(12) . ?
C41A C42A 1.3900 . ?
C41A C46A 1.3900 . ?
C42A C43A 1.3900 . ?
C42A H42A 0.9500 . ?
C43A C44A 1.3900 . ?
C43A H43A 0.9500 . ?
C44A C45A 1.3900 . ?
C44A H44A 0.9500 . ?
C45A C46A 1.3900 . ?
C45A H45A 0.9500 . ?
C46A H46A 0.9500 . ?
C41B C42B 1.3900 . ?
C41B C46B 1.3900 . ?
C42B C43B 1.3900 . ?
C42B H42B 0.9500 . ?
C43B C44B 1.3900 . ?
C43B H43B 0.9500 . ?
C44B C45B 1.3900 . ?
C44B H44B 0.9500 . ?
C45B C46B 1.3900 . ?
C45B H45B 0.9500 . ?
C46B H46B 0.9500 . ?

loop_
_geom_torsion_atom_site_label_1
_geom_torsion_atom_site_label_2
_geom_torsion_atom_site_label_3
_geom_torsion_atom_site_label_4
_geom_torsion
_geom_torsion_site_symmetry_1
_geom_torsion_site_symmetry_2
_geom_torsion_site_symmetry_3
_geom_torsion_site_symmetry_4
_geom_torsion_publ_flag
C11 P1 C21 N21 49.6(6) . . . . ?
C31 P1 C21 N21 -59.3(6) . . . . ?
Au1 P1 C21 N21 177.4(4) . . . . ?
C11 P1 C21 S21 -129.8(4) . . . . ?
C31 P1 C21 S21 121.2(4) . . . . ?
Au1 P1 C21 S21 -2.1(4) . . . . ?
C21 P1 C11 N11 -175.2(5) . . . . ?
C31 P1 C11 N11 -65.3(6) . . . . ?
Au1 P1 C11 N11 59.5(5) . . . . ?
C21 P1 C11 S11 4.9(5) . . . . ?
C31 P1 C11 S11 114.8(4) . . . . ?
Au1 P1 C11 S11 -120.4(3) . . . . ?
C21 P1 C31 N31 -158.0(5) . . . . ?
C11 P1 C31 N31 93.0(5) . . . . ?
Au1 P1 C31 N31 -34.5(6) . . . . ?
C21 P1 C31 S31 16.6(5) . . . . ?
C11 P1 C31 S31 -92.4(4) . . . . ?
Au1 P1 C31 S31 140.1(3) . . . . ?
N11 C11 S11 C12 0.5(5) . . . . ?
P1 C11 S11 C12 -179.5(4) . . . . ?
N21 C21 S21 C22 -0.8(5) . . . . ?
P1 C21 S21 C22 178.7(4) . . . . ?
N31 C31 S31 C32 -1.7(6) . . . . ?
P1 C31 S31 C32 -176.5(5) . . . . ?
S31 C31 N31 C33 2.3(7) . . . . ?
P1 C31 N31 C33 177.3(4) . . . . ?
S21 C21 N21 C23 0.7(6) . . . . ?
P1 C21 N21 C23 -178.8(4) . . . . ?
S11 C11 N11 C13 -1.1(7) . . . . ?
P1 C11 N11 C13 179.0(4) . . . . ?
C11 N11 C13 C12 1.3(8) . . . . ?
C11 N11 C13 C14 -177.5(6) . . . . ?
N11 C13 C12 S11 -0.9(7) . . . . ?
C14 C13 C12 S11 177.7(6) . . . . ?
C11 S11 C12 C13 0.2(5) . . . . ?
C21 N21 C23 C22 -0.2(8) . . . . ?
C21 N21 C23 C24 -179.2(6) . . . . ?
C31 N31 C33 C32 -1.9(9) . . . . ?
C31 N31 C33 C34 180.0(6) . . . . ?
N21 C23 C22 S21 -0.4(7) . . . . ?
C24 C23 C22 S21 178.6(5) . . . . ?
C21 S21 C22 C23 0.6(5) . . . . ?
N31 C33 C32 S31 0.7(10) . . . . ?
C34 C33 C32 S31 178.6(6) . . . . ?
C31 S31 C32 C33 0.5(7) . . . . ?
Au1 S1 C1 O1 -11.5(7) . . . . ?
Au1 S1 C1 C41A 169.3(6) . . . . ?
Au1 S1 C1 C41B 166.0(6) . . . . ?
O1 C1 C41A C42A 136.2(9) . . . . ?
C41B C1 C41A C42A -10(9) . . . . ?
S1 C1 C41A C42A -44.5(10) . . . . ?
O1 C1 C41A C46A -45.4(13) . . . . ?
C41B C1 C41A C46A 169(10) . . . . ?
S1 C1 C41A C46A 133.9(8) . . . . ?
C46A C41A C42A C43A 0.0 . . . . ?
C1 C41A C42A C43A 178.4(12) . . . . ?
C41A C42A C43A C44A 0.0 . . . . ?
C42A C43A C44A C45A 0.0 . . . . ?
C43A C44A C45A C46A 0.0 . . . . ?
C44A C45A C46A C41A 0.0 . . . . ?
C42A C41A C46A C45A 0.0 . . . . ?
C1 C41A C46A C45A -178.4(12) . . . . ?
O1 C1 C41B C42B -169.7(8) . . . . ?
C41A C1 C41B C42B -134(10) . . . . ?
S1 C1 C41B C42B 12.8(11) . . . . ?
O1 C1 C41B C46B 11.0(12) . . . . ?
C41A C1 C41B C46B 47(9) . . . . ?
S1 C1 C41B C46B -166.5(6) . . . . ?
C46B C41B C42B C43B 0.0 . . . . ?
C1 C41B C42B C43B -179.3(12) . . . . ?
C41B C42B C43B C44B 0.0 . . . . ?
C42B C43B C44B C45B 0.0 . . . . ?
C43B C44B C45B C46B 0.0 . . . . ?
C44B C45B C46B C41B 0.0 . . . . ?
C42B C41B C46B C45B 0.0 . . . . ?
C1 C41B C46B C45B 179.4(11) . . . . ?

loop_
_platon_squeeze_void_nr
_platon_squeeze_void_average_x
_platon_squeeze_void_average_y
_platon_squeeze_void_average_z
_platon_squeeze_void_volume
_platon_squeeze_void_count_electrons
1 -0.025 0.691 0.250 206.4 54.6
2 0.001 0.191 0.250 206.4 54.1
3 -0.024 0.809 0.750 206.4 52.1
4 0.001 0.309 0.750 206.4 52.6
